data_1575993
loop_
_publ_author_name
'Mishra, Atreyee'
'Black, Dominic J.'
'Bradford, Thomas S.'
'Djoko, Karrera Y.'
'Hofmann, Benjamin J.'
'Hunter, Jamie J.'
'Lord, Rianne M.'
'Pal, Robert'
'Smart, Harvey J.'
'Stringer, Tameryn'
'Walton, James W.'

_publ_section_title
;
 Copper pyrithione complexes with endoplasmic reticulum localisation
 showing anticancer activity <i>via</i> ROS generation.
;
_journal_issue 44
_journal_name_full 'Chemical science'
_journal_page_first 21104
_journal_page_last 21110
_journal_paper_doi 10.1039/d4sc06628f
_journal_volume 16
_journal_year 2025
_chemical_formula_moiety '2(C6 H3 Cu0.5 F3 N O S)'
_chemical_formula_sum 'C12 H6 Cu F6 N2 O2 S2'
_chemical_formula_weight 451.85
_space_group_crystal_system triclinic
_space_group_IT_number 2
_space_group_name_Hall '-P 1'
_space_group_name_H-M_alt 'P -1'
_atom_sites_solution_hydrogens geom
_atom_sites_solution_primary dual
_audit_creation_date 2024-08-13
_audit_creation_method
;
Olex2 1.5-beta
(compiled 2024.02.16 svn.r378c4104 for OlexSys, GUI svn.r6928)
;
_audit_update_record
;
2024-08-13 deposited with the CCDC.	2025-10-02 downloaded from the CCDC.
;
_cell_angle_alpha 98.982(2)
_cell_angle_beta 94.392(2)
_cell_angle_gamma 90.911(2)
_cell_formula_units_Z 2
_cell_length_a 4.4334(2)
_cell_length_b 12.6398(6)
_cell_length_c 13.3645(7)
_cell_measurement_reflns_used 7322
_cell_measurement_temperature 120.0
_cell_measurement_theta_max 31.24
_cell_measurement_theta_min 2.42
_cell_volume 737.26(6)
_computing_cell_refinement 'SAINT V8.38A (Bruker, 2018)'
_computing_data_collection 'APEX3 v.2017.3_0 (Bruker AXS, 2017)'
_computing_data_reduction 'SAINT V8.38A (Bruker, 2018)'
_computing_molecular_graphics 'Olex2 1.5-beta (Dolomanov et al., 2009)'
_computing_publication_material 'Olex2 1.5-beta (Dolomanov et al., 2009)'
_computing_structure_refinement 'SHELXL 2018/3 (Sheldrick, 2015)'
_computing_structure_solution 'SHELXT 2014/5 (Sheldrick, 2014)'
_diffrn_ambient_temperature 120.0
_diffrn_detector 'Bruker PHOTON 100 CMOS'
_diffrn_detector_area_resol_mean 10.4
_diffrn_detector_type 'CMOS sensor'
_diffrn_measured_fraction_theta_full 0.999
_diffrn_measured_fraction_theta_max 1.000
_diffrn_measurement_device '3-circle diffractometer'
_diffrn_measurement_device_type 'Bruker D8 Venture'
_diffrn_measurement_method '\f and \w scans'
_diffrn_radiation_monochromator 'focusing mirrors'
_diffrn_radiation_probe x-ray
_diffrn_radiation_type 'Mo K\a'
_diffrn_radiation_wavelength 0.71073
_diffrn_reflns_av_R_equivalents 0.0550
_diffrn_reflns_av_unetI/netI 0.0520
_diffrn_reflns_Laue_measured_fraction_full 0.999
_diffrn_reflns_Laue_measured_fraction_max 1.000
_diffrn_reflns_limit_h_max 6
_diffrn_reflns_limit_h_min -6
_diffrn_reflns_limit_k_max 17
_diffrn_reflns_limit_k_min -17
_diffrn_reflns_limit_l_max 18
_diffrn_reflns_limit_l_min -18
_diffrn_reflns_number 15705
_diffrn_reflns_point_group_measured_fraction_full 0.999
_diffrn_reflns_point_group_measured_fraction_max 1.000
_diffrn_reflns_theta_full 25.242
_diffrn_reflns_theta_max 29.499
_diffrn_reflns_theta_min 2.064
_diffrn_source 'microfocus sealed X-ray tube'
_diffrn_source_current 1.0
_diffrn_source_power 0.05
_diffrn_source_type 'Incoatec I\mS microsource'
_diffrn_source_voltage 50.0
_diffrn_standards_number 0
_exptl_absorpt_coefficient_mu 1.844
_exptl_absorpt_correction_T_max 1.0000
_exptl_absorpt_correction_T_min 0.7671
_exptl_absorpt_correction_type multi-scan
_exptl_absorpt_process_details
;
SADABS-2016/2 (Bruker,2016/2) was used for absorption correction.
wR2(int) was 0.1353 before and 0.0659 after correction.
The Ratio of minimum to maximum transmission is 0.7671.
The \l/2 correction factor is Not present.
;
_exptl_crystal_colour 'clear dark orange'
_exptl_crystal_colour_lustre clear
_exptl_crystal_colour_modifier dark
_exptl_crystal_colour_primary orange
_exptl_crystal_density_diffrn 2.035
_exptl_crystal_description needle
_exptl_crystal_F_000 446
_exptl_crystal_size_max 0.32
_exptl_crystal_size_mid 0.05
_exptl_crystal_size_min 0.03
_refine_diff_density_max 0.480
_refine_diff_density_min -0.475
_refine_diff_density_rms 0.088
_refine_ls_extinction_method none
_refine_ls_goodness_of_fit_ref 1.046
_refine_ls_hydrogen_treatment constr
_refine_ls_matrix_type full
_refine_ls_number_parameters 229
_refine_ls_number_reflns 4100
_refine_ls_number_restraints 0
_refine_ls_restrained_S_all 1.046
_refine_ls_R_factor_all 0.0426
_refine_ls_R_factor_gt 0.0297
_refine_ls_shift/su_max 0.001
_refine_ls_shift/su_mean 0.000
_refine_ls_structure_factor_coef Fsqd
_refine_ls_weighting_details 'w=1/[\s^2^(Fo^2^)+(0.0169P)^2^+0.4301P] where P=(Fo^2^+2Fc^2^)/3'
_refine_ls_weighting_scheme calc
_refine_ls_wR_factor_gt 0.0707
_refine_ls_wR_factor_ref 0.0751
_reflns_Friedel_coverage 0.000
_reflns_number_gt 3368
_reflns_number_total 4100
_reflns_threshold_expression 'I > 2\s(I)'
_cod_data_source_file d4sc06628f2.cif
_cod_data_source_block Cu6_CF3_PT
_cod_depositor_comments
;
The following automatic conversions were performed:

data item '_diffrn_radiation_probe' value 'X-ray' was changed to
'x-ray' in accordance with the
/home/data/users/saulius/crontab/automatic-downloads/rss-feeds/RSC/lib/dictionaries/cif_core.dic
dictionary named 'cif_core.dic' version 2.4.2 last updated on
2011-04-26.

Automatic conversion script
Id: cif_fix_values 8170 2020-07-09 18:12:32Z antanas 

 Adding full bibliography for 1575988--1575993.cif.
;
_cod_database_code 1575993
_shelx_shelxl_version_number 2017/1
_shelx_space_group_comment
;
The symmetry employed for this shelxl refinement is uniquely defined
by the following loop, which should always be used as a source of
symmetry information in preference to the above space-group names.
They are only intended as comments.
;
_shelx_estimated_absorpt_t_max 0.947
_shelx_estimated_absorpt_t_min 0.590
_computing_bruker_data_scaling 'SADABS V2012/1 (Bruker AXS Inc.)'
_olex2_refinement_description
;
1. Fixed Uiso
 At 1.2 times of:
  All C(H) groups
2.a Aromatic/amide H refined with riding coordinates:
 C2(H2), C3(H3), C4(H4), C2A(H2A), C3A(H3A), C4A(H4A)
;
_olex2_submission_special_instructions 'No special instructions were received'

loop_
_space_group_symop_operation_xyz
'x, y, z'
'-x, -y, -z'

loop_
_atom_site_label
_atom_site_type_symbol
_atom_site_fract_x
_atom_site_fract_y
_atom_site_fract_z
_atom_site_U_iso_or_equiv
_atom_site_adp_type
_atom_site_occupancy
_atom_site_site_symmetry_order
_atom_site_calc_flag
_atom_site_refinement_flags_posn
_atom_site_refinement_flags_adp
_atom_site_refinement_flags_occupancy
_atom_site_disorder_assembly
_atom_site_disorder_group
Cu1 Cu 0.500000 1.000000 0.000000 0.01212(8) Uani 1 2 d S . P . .
S1 S 0.26162(11) 1.01238(4) 0.14362(3) 0.01476(10) Uani 1 1 d . . . . .
F1 F 0.9295(3) 0.57957(10) 0.08390(9) 0.0277(3) Uani 1 1 d . . . . .
F2 F 1.0408(3) 0.71343(10) 0.01133(9) 0.0219(3) Uani 1 1 d . . . . .
F3 F 0.6182(3) 0.62628(9) -0.03157(8) 0.0201(3) Uani 1 1 d . . . . .
O1 O 0.5900(3) 0.85484(10) 0.01680(9) 0.0140(3) Uani 1 1 d . . . . .
N1 N 0.5534(3) 0.82952(12) 0.10897(11) 0.0112(3) Uani 1 1 d . . . . .
C1 C 0.4006(4) 0.89561(15) 0.17711(14) 0.0135(4) Uani 1 1 d . . . . .
C2 C 0.3674(5) 0.86370(16) 0.27208(14) 0.0164(4) Uani 1 1 d . . . . .
H2 H 0.262581 0.908163 0.321191 0.020 Uiso 1 1 calc R U . . .
C3 C 0.4827(5) 0.77031(16) 0.29491(14) 0.0177(4) Uani 1 1 d . . . . .
H3 H 0.459580 0.750274 0.359572 0.021 Uiso 1 1 calc R U . . .
C4 C 0.6349(5) 0.70426(16) 0.22289(14) 0.0162(4) Uani 1 1 d . . . . .
H4 H 0.715922 0.638900 0.237960 0.019 Uiso 1 1 calc R U . . .
C5 C 0.6661(4) 0.73467(15) 0.13029(13) 0.0127(4) Uani 1 1 d . . . . .
C6 C 0.8138(4) 0.66457(15) 0.04715(14) 0.0155(4) Uani 1 1 d . . . . .
Cu1A Cu 1.500000 1.500000 0.500000 0.01364(8) Uani 1 2 d S . P . .
S1A S 1.23044(12) 1.53142(4) 0.35933(4) 0.01945(11) Uani 1 1 d . . . . .
F1A F 0.9464(3) 1.05957(9) 0.41217(9) 0.0181(2) Uani 1 1 d . . . . .
F2A F 1.3848(2) 1.13488(9) 0.45339(9) 0.0194(2) Uani 1 1 d . . . . .
F3A F 1.0043(3) 1.19092(9) 0.53615(8) 0.0180(2) Uani 1 1 d . . . . .
O1A O 1.3451(3) 1.35378(11) 0.46880(10) 0.0156(3) Uani 1 1 d . . . . .
N1A N 1.1417(3) 1.33044(12) 0.38806(11) 0.0114(3) Uani 1 1 d . . . . .
C1A C 1.0704(4) 1.40510(15) 0.32742(14) 0.0139(4) Uani 1 1 d . . . . .
C2A C 0.8670(5) 1.37403(16) 0.24142(14) 0.0173(4) Uani 1 1 d . . . . .
H2A H 0.816778 1.424288 0.197292 0.021 Uiso 1 1 calc R U . . .
C3A C 0.7402(5) 1.27301(16) 0.22005(14) 0.0173(4) Uani 1 1 d . . . . .
H3A H 0.605243 1.252812 0.161188 0.021 Uiso 1 1 calc R U . . .
C4A C 0.8118(4) 1.19972(15) 0.28599(14) 0.0148(4) Uani 1 1 d . . . . .
H4A H 0.722582 1.129588 0.273045 0.018 Uiso 1 1 calc R U . . .
C5A C 1.0106(4) 1.22977(14) 0.36903(14) 0.0121(3) Uani 1 1 d . . . . .
C6A C 1.0893(4) 1.15464(15) 0.44357(14) 0.0140(4) Uani 1 1 d . . . . .

loop_
_atom_site_aniso_label
_atom_site_aniso_U_11
_atom_site_aniso_U_22
_atom_site_aniso_U_33
_atom_site_aniso_U_23
_atom_site_aniso_U_13
_atom_site_aniso_U_12
Cu1 0.01753(17) 0.00858(15) 0.01039(15) 0.00127(11) 0.00275(12) -0.00073(12)
S1 0.0197(2) 0.0108(2) 0.0140(2) 0.00091(17) 0.00512(18) 0.00181(18)
F1 0.0401(8) 0.0226(7) 0.0227(6) 0.0075(5) 0.0066(6) 0.0176(6)
F2 0.0154(6) 0.0274(7) 0.0231(6) 0.0016(5) 0.0071(5) 0.0002(5)
F3 0.0213(6) 0.0199(6) 0.0162(6) -0.0056(5) -0.0003(5) 0.0009(5)
O1 0.0233(7) 0.0126(6) 0.0071(6) 0.0030(5) 0.0049(5) 0.0004(5)
N1 0.0145(8) 0.0100(7) 0.0092(7) 0.0016(6) 0.0016(6) -0.0021(6)
C1 0.0169(9) 0.0108(8) 0.0120(8) -0.0012(7) 0.0032(7) -0.0023(7)
C2 0.0229(10) 0.0147(9) 0.0116(8) 0.0000(7) 0.0057(7) -0.0025(8)
C3 0.0241(10) 0.0185(10) 0.0110(8) 0.0038(7) 0.0024(7) -0.0044(8)
C4 0.0205(10) 0.0135(9) 0.0147(9) 0.0035(7) 0.0004(7) -0.0002(8)
C5 0.0142(9) 0.0116(8) 0.0118(8) 0.0007(7) 0.0010(7) 0.0002(7)
C6 0.0178(10) 0.0139(9) 0.0149(9) 0.0019(7) 0.0016(7) 0.0044(7)
Cu1A 0.01543(17) 0.01129(16) 0.01326(16) -0.00019(12) -0.00015(12) -0.00142(12)
S1A 0.0265(3) 0.0113(2) 0.0200(2) 0.00434(18) -0.0044(2) -0.00398(19)
F1A 0.0213(6) 0.0118(5) 0.0218(6) 0.0044(5) 0.0012(5) -0.0021(5)
F2A 0.0142(6) 0.0203(6) 0.0253(6) 0.0075(5) 0.0025(5) 0.0042(5)
F3A 0.0217(6) 0.0227(6) 0.0109(5) 0.0042(4) 0.0052(4) 0.0020(5)
O1A 0.0183(7) 0.0139(7) 0.0133(6) 0.0014(5) -0.0053(5) -0.0021(5)
N1A 0.0118(7) 0.0124(8) 0.0093(7) 0.0000(6) 0.0008(6) 0.0001(6)
C1A 0.0166(9) 0.0122(9) 0.0132(8) 0.0021(7) 0.0028(7) 0.0002(7)
C2A 0.0225(10) 0.0165(9) 0.0131(9) 0.0047(7) -0.0018(7) 0.0000(8)
C3A 0.0205(10) 0.0176(10) 0.0126(9) 0.0010(7) -0.0026(7) -0.0009(8)
C4A 0.0179(9) 0.0124(9) 0.0134(8) -0.0005(7) 0.0025(7) -0.0015(7)
C5A 0.0142(9) 0.0097(8) 0.0129(8) 0.0018(7) 0.0039(7) 0.0010(7)
C6A 0.0143(9) 0.0138(9) 0.0139(8) 0.0020(7) 0.0024(7) 0.0007(7)

loop_
_atom_type_symbol
_atom_type_description
_atom_type_scat_dispersion_real
_atom_type_scat_dispersion_imag
_atom_type_scat_source
C C 0.0033 0.0016 'International Tables Vol C Tables 4.2.6.8 and 6.1.1.4'
H H 0.0000 0.0000 'International Tables Vol C Tables 4.2.6.8 and 6.1.1.4'
Cu Cu 0.3201 1.2651 'International Tables Vol C Tables 4.2.6.8 and 6.1.1.4'
F F 0.0171 0.0103 'International Tables Vol C Tables 4.2.6.8 and 6.1.1.4'
N N 0.0061 0.0033 'International Tables Vol C Tables 4.2.6.8 and 6.1.1.4'
O O 0.0106 0.0060 'International Tables Vol C Tables 4.2.6.8 and 6.1.1.4'
S S 0.1246 0.1234 'International Tables Vol C Tables 4.2.6.8 and 6.1.1.4'

loop_
_geom_angle_atom_site_label_1
_geom_angle_atom_site_label_2
_geom_angle_atom_site_label_3
_geom_angle
_geom_angle_site_symmetry_1
_geom_angle_site_symmetry_3
_geom_angle_publ_flag
S1 Cu1 S1 180.00(2) . 2_675 ?
O1 Cu1 S1 92.58(4) 2_675 . ?
O1 Cu1 S1 92.57(4) . 2_675 ?
O1 Cu1 S1 87.42(4) . . ?
O1 Cu1 S1 87.43(4) 2_675 2_675 ?
O1 Cu1 O1 180.000(18) 2_675 . ?
C1 S1 Cu1 94.87(6) . . ?
N1 O1 Cu1 115.83(10) . . ?
O1 N1 C1 120.30(15) . . ?
O1 N1 C5 117.75(15) . . ?
C1 N1 C5 121.92(15) . . ?
N1 C1 S1 118.97(13) . . ?
N1 C1 C2 117.41(17) . . ?
C2 C1 S1 123.62(15) . . ?
C1 C2 H2 119.4 . . ?
C3 C2 C1 121.28(18) . . ?
C3 C2 H2 119.4 . . ?
C2 C3 H3 120.2 . . ?
C2 C3 C4 119.67(18) . . ?
C4 C3 H3 120.2 . . ?
C3 C4 H4 120.4 . . ?
C5 C4 C3 119.24(18) . . ?
C5 C4 H4 120.4 . . ?
N1 C5 C6 117.50(16) . . ?
C4 C5 N1 120.46(17) . . ?
C4 C5 C6 122.00(17) . . ?
F1 C6 C5 109.08(15) . . ?
F2 C6 F1 106.80(16) . . ?
F2 C6 F3 107.62(15) . . ?
F2 C6 C5 113.58(16) . . ?
F3 C6 F1 106.81(15) . . ?
F3 C6 C5 112.59(16) . . ?
S1A Cu1A S1A 179.999(15) . 2_886 ?
O1A Cu1A S1A 92.46(4) 2_886 . ?
O1A Cu1A S1A 92.46(4) . 2_886 ?
O1A Cu1A S1A 87.54(4) . . ?
O1A Cu1A S1A 87.54(4) 2_886 2_886 ?
O1A Cu1A O1A 180.00(3) . 2_886 ?
C1A S1A Cu1A 96.06(7) . . ?
N1A O1A Cu1A 116.72(11) . . ?
O1A N1A C1A 120.61(15) . . ?
O1A N1A C5A 117.90(15) . . ?
C1A N1A C5A 121.49(16) . . ?
N1A C1A S1A 118.87(14) . . ?
N1A C1A C2A 117.79(17) . . ?
C2A C1A S1A 123.34(15) . . ?
C1A C2A H2A 119.3 . . ?
C3A C2A C1A 121.33(18) . . ?
C3A C2A H2A 119.3 . . ?
C2A C3A H3A 120.4 . . ?
C2A C3A C4A 119.13(18) . . ?
C4A C3A H3A 120.4 . . ?
C3A C4A H4A 120.3 . . ?
C5A C4A C3A 119.46(18) . . ?
C5A C4A H4A 120.3 . . ?
N1A C5A C6A 117.80(16) . . ?
C4A C5A N1A 120.74(17) . . ?
C4A C5A C6A 121.45(17) . . ?
F1A C6A C5A 109.78(15) . . ?
F2A C6A F1A 106.36(15) . . ?
F2A C6A C5A 113.42(15) . . ?
F3A C6A F1A 107.02(15) . . ?
F3A C6A F2A 107.54(15) . . ?
F3A C6A C5A 112.37(15) . . ?

loop_
_geom_bond_atom_site_label_1
_geom_bond_atom_site_label_2
_geom_bond_distance
_geom_bond_site_symmetry_2
_geom_bond_publ_flag
Cu1 S1 2.2467(5) . ?
Cu1 S1 2.2468(5) 2_675 ?
Cu1 O1 1.9271(13) 2_675 ?
Cu1 O1 1.9272(13) . ?
S1 C1 1.718(2) . ?
F1 C6 1.343(2) . ?
F2 C6 1.331(2) . ?
F3 C6 1.334(2) . ?
O1 N1 1.3409(18) . ?
N1 C1 1.364(2) . ?
N1 C5 1.368(2) . ?
C1 C2 1.408(3) . ?
C2 H2 0.9500 . ?
C2 C3 1.362(3) . ?
C3 H3 0.9500 . ?
C3 C4 1.395(3) . ?
C4 H4 0.9500 . ?
C4 C5 1.368(3) . ?
C5 C6 1.507(3) . ?
Cu1A S1A 2.2415(5) . ?
Cu1A S1A 2.2415(5) 2_886 ?
Cu1A O1A 1.9330(13) . ?
Cu1A O1A 1.9331(13) 2_886 ?
S1A C1A 1.7145(19) . ?
F1A C6A 1.341(2) . ?
F2A C6A 1.338(2) . ?
F3A C6A 1.335(2) . ?
O1A N1A 1.3443(19) . ?
N1A C1A 1.363(2) . ?
N1A C5A 1.369(2) . ?
C1A C2A 1.406(3) . ?
C2A H2A 0.9500 . ?
C2A C3A 1.366(3) . ?
C3A H3A 0.9500 . ?
C3A C4A 1.399(3) . ?
C4A H4A 0.9500 . ?
C4A C5A 1.364(3) . ?
C5A C6A 1.506(3) . ?

loop_
_geom_torsion_atom_site_label_1
_geom_torsion_atom_site_label_2
_geom_torsion_atom_site_label_3
_geom_torsion_atom_site_label_4
_geom_torsion
_geom_torsion_site_symmetry_1
_geom_torsion_site_symmetry_2
_geom_torsion_site_symmetry_3
_geom_torsion_site_symmetry_4
_geom_torsion_publ_flag
O1 N1 C1 S1 -1.0(2) . . . . ?
C2 C1 N1 O1 179.31(16) . . . . ?
C2 C1 N1 C5 1.2(3) . . . . ?
C5 N1 C1 S1 -179.07(14) . . . . ?
O1A N1A C1A S1A -3.2(2) . . . . ?
C2A C1A N1A O1A 177.00(16) . . . . ?
C2A C1A N1A C5A -2.9(3) . . . . ?
C5A N1A C1A S1A 176.99(14) . . . . ?
